data_4321212
loop_
_publ_author_name
'Seth M. Cohen'
'Kenneth N. Raymond'

_publ_contact_author
;
      Kenneth N. Raymond
      Department of Chemistry
      University of California
      Berkeley
      CA 94720-1460
      USA
;
_publ_contact_author_email raymond@garnet.berkeley.edu
_publ_contact_author_fax '1 510 4865283'
_publ_contact_author_phone '1 510 6427219'
_publ_section_title
;
 Catecholate/Salicylate Heteropodands: Demonstration of a Catecholate to
 Salicylate Coordination Change1
;
_journal_name_full 'Inorganic Chemistry'
_journal_page_first 3624
_journal_page_last 3631
_journal_paper_doi 10.1021/ic990608c
_journal_volume 39
_journal_year 2000
_chemical_compound_source synthetic
_chemical_formula_sum 'C54 H50 Fe2 N8 Na4 O16'
_chemical_formula_weight 1270.68
_chemical_name_common 'Ferric Trencamsam'
_chemical_name_systematic
; 
Ferric[(2-hydroxybenzoyl-2-aminoethyl)-
bis(2,3-dihydroxybenzoyl-2-aminoethyl)amine]
;
_space_group_IT_number 2
_symmetry_cell_setting triclinic
_symmetry_space_group_name_Hall '-P 1'
_symmetry_space_group_name_H-M 'P -1'
_atom_sites_solution_hydrogens geom
_atom_sites_solution_primary direct
_atom_sites_solution_secondary difmap
_audit_creation_method SHELXL
_cell_angle_alpha 94.5130(10)
_cell_angle_beta 105.8670(10)
_cell_angle_gamma 94.3320(10)
_cell_formula_units_Z 1
_cell_length_a 11.3307(6)
_cell_length_b 12.5479(7)
_cell_length_c 15.5153(8)
_cell_measurement_reflns_used 5922
_cell_measurement_temperature 137(2)
_cell_measurement_theta_max 23.26
_cell_measurement_theta_min 1.37
_cell_volume 2104.4(2)
_computing_cell_refinement 'Siemens SAINT'
_computing_data_collection 'Siemens SAINT'
_computing_data_reduction 'Siemens SHELXTL'
_computing_molecular_graphics 'Siemens SHELXTL'
_computing_publication_material 'Siemens SHELXTL'
_computing_structure_refinement 'SHELXL-93 (Sheldrick, 1993)'
_computing_structure_solution 'SHELXS-86 (Sheldrick, 1990)'
_diffrn_ambient_temperature 137(2)
_diffrn_measurement_device 'Siemens SAINT'
_diffrn_measurement_method '\w scans'
_diffrn_radiation_monochromator graphite
_diffrn_radiation_source 'fine-focus sealed tube'
_diffrn_radiation_type MoK\a
_diffrn_radiation_wavelength 0.71073
_diffrn_reflns_av_R_equivalents 0.0340
_diffrn_reflns_av_sigmaI/netI 0.0489
_diffrn_reflns_limit_h_max 12
_diffrn_reflns_limit_h_min -12
_diffrn_reflns_limit_k_max 8
_diffrn_reflns_limit_k_min -13
_diffrn_reflns_limit_l_max 16
_diffrn_reflns_limit_l_min -17
_diffrn_reflns_number 8886
_diffrn_reflns_theta_max 23.26
_diffrn_reflns_theta_min 1.37
_exptl_absorpt_coefficient_mu 0.417
_exptl_absorpt_correction_type none
_exptl_crystal_colour Red
_exptl_crystal_density_diffrn 1.003
_exptl_crystal_description 'Transparent blocks'
_exptl_crystal_F_000 654
_exptl_crystal_size_max 0.30
_exptl_crystal_size_mid 0.15
_exptl_crystal_size_min 0.10
_refine_diff_density_max 0.749
_refine_diff_density_min -0.852
_refine_diff_density_rms 0.095
_refine_ls_extinction_method none
_refine_ls_goodness_of_fit_all 1.175
_refine_ls_goodness_of_fit_obs 1.179
_refine_ls_matrix_type full
_refine_ls_number_parameters 572
_refine_ls_number_reflns 5921
_refine_ls_number_restraints 0
_refine_ls_restrained_S_all 1.176
_refine_ls_restrained_S_obs 1.179
_refine_ls_R_factor_all 0.0954
_refine_ls_R_factor_obs 0.0778
_refine_ls_shift/esd_max 0.379
_refine_ls_shift/esd_mean 0.015
_refine_ls_structure_factor_coef Fsqd
_refine_ls_weighting_details 'w=1/[\s^2^(Fo^2^)+(0.0399P)^2^+12.5444P] where P=(Fo^2^+2Fc^2^)/3'
_refine_ls_weighting_scheme calc
_refine_ls_wR_factor_all 0.1873
_refine_ls_wR_factor_obs 0.1707
_reflns_number_observed 4971
_reflns_number_total 5922
_reflns_observed_criterion >2sigma(I)
_cod_data_source_file ic990608c_1.cif
_cod_data_source_block Fe[TRENCAMSAM]Na2
_cod_depositor_comments
;
The following automatic conversions were performed:

'_symmetry_cell_setting' value 'Triclinic' changed to 'triclinic'
according to the built-in table from CIF Core dictionary named
'cif_core.dic' version 2.4.1 from 2010-06-29.

Automatic conversion script
Id: cif_fix_values 1646 2011-03-28 12:23:43Z adriana 

The following automatic conversions were performed:

'_refine_ls_weighting_scheme' value 'calc
w=1/[\s^2^(Fo^2^)+(0.0399P)^2^+12.5444P] where P=(Fo^2^+2Fc^2^)/3'
was changed to 'calc'. New tag '_refine_ls_weighting_details' was
created. The value of the new tag was set to
'w=1/[\s^2^(Fo^2^)+(0.0399P)^2^+12.5444P] where P=(Fo^2^+2Fc^2^)/3'.

Automatic conversion script
Id: cif_fix_values 3143 2015-03-26 13:38:13Z robertas 
;
_cod_database_code 4321212

loop_
_symmetry_equiv_pos_as_xyz
'x, y, z'
'-x, -y, -z'

loop_
_atom_site_aniso_label
_atom_site_aniso_U_11
_atom_site_aniso_U_22
_atom_site_aniso_U_33
_atom_site_aniso_U_23
_atom_site_aniso_U_13
_atom_site_aniso_U_12
Fe1 0.0187(4) 0.0210(5) 0.0133(4) 0.0023(3) 0.0025(3) 0.0033(3)
O13 0.021(2) 0.030(2) 0.014(2) -0.001(2) 0.003(2) 0.004(2)
O22 0.021(2) 0.022(2) 0.025(2) 0.003(2) 0.003(2) 0.004(2)
O12 0.020(2) 0.024(2) 0.018(2) -0.001(2) 0.002(2) 0.003(2)
O2 0.024(2) 0.024(2) 0.022(2) 0.007(2) 0.003(2) 0.009(2)
O23 0.032(2) 0.024(2) 0.022(2) 0.007(2) 0.003(2) -0.001(2)
O11 0.054(3) 0.055(3) 0.023(2) -0.008(2) 0.016(2) 0.015(3)
O21 0.031(3) 0.052(3) 0.047(3) -0.009(3) -0.008(2) -0.001(2)
C18 0.023(3) 0.021(3) 0.016(3) 0.004(2) 0.005(2) 0.004(2)
N2 0.040(3) 0.039(3) 0.014(3) 0.008(2) 0.007(2) 0.005(3)
C14 0.024(3) 0.026(3) 0.017(3) 0.007(2) 0.005(3) 0.007(3)
C3 0.044(4) 0.029(4) 0.025(4) 0.009(3) 0.005(3) 0.002(3)
O1 0.081(4) 0.046(3) 0.023(3) 0.019(2) 0.007(3) 0.018(3)
C28 0.030(4) 0.027(3) 0.020(3) -0.001(3) 0.009(3) 0.006(3)
C24 0.018(3) 0.031(4) 0.030(3) -0.002(3) 0.008(3) 0.001(3)
N12 0.031(3) 0.034(3) 0.027(3) -0.006(2) 0.003(2) 0.003(2)
C9 0.024(3) 0.022(3) 0.028(3) 0.005(3) 0.007(3) 0.003(3)
C19 0.026(3) 0.018(3) 0.015(3) 0.002(2) 0.008(2) 0.004(2)
C29 0.021(3) 0.024(3) 0.028(3) -0.003(3) 0.012(3) 0.004(3)
C2 0.050(5) 0.052(5) 0.024(4) 0.007(3) 0.015(3) 0.008(4)
N21 0.027(3) 0.036(3) 0.027(3) -0.001(2) -0.007(2) 0.002(3)
N1 0.045(4) 0.042(4) 0.022(3) -0.007(3) 0.001(3) 0.011(3)
C13 0.051(5) 0.025(4) 0.027(4) 0.004(3) 0.017(3) 0.011(3)
C27 0.040(4) 0.026(4) 0.035(4) 0.004(3) 0.014(3) -0.001(3)
C16 0.025(3) 0.047(4) 0.033(4) 0.005(3) 0.012(3) 0.009(3)
C15 0.032(4) 0.038(4) 0.025(3) 0.006(3) 0.013(3) 0.011(3)
C21 0.047(4) 0.042(4) 0.023(4) 0.001(3) -0.004(3) 0.009(3)
C8 0.038(4) 0.031(4) 0.028(4) 0.008(3) 0.012(3) 0.007(3)
C4 0.044(4) 0.029(4) 0.028(4) 0.010(3) 0.006(3) 0.009(3)
C17 0.026(3) 0.034(4) 0.017(3) 0.004(3) 0.002(3) 0.003(3)
C1 0.061(5) 0.055(5) 0.023(4) 0.006(3) 0.018(3) 0.011(4)
C23 0.022(3) 0.039(4) 0.034(4) -0.009(3) 0.001(3) 0.004(3)
C26 0.047(4) 0.030(4) 0.051(5) -0.001(3) 0.027(4) -0.011(3)
C25 0.030(4) 0.034(4) 0.039(4) -0.010(3) 0.014(3) -0.007(3)
C7 0.050(5) 0.039(4) 0.042(4) 0.004(3) 0.020(4) 0.016(4)
C22 0.033(4) 0.039(4) 0.031(4) 0.005(3) -0.008(3) 0.006(3)
C12 0.044(4) 0.048(5) 0.031(4) -0.014(3) 0.001(3) 0.006(4)
C5 0.070(6) 0.046(5) 0.036(4) 0.019(4) 0.007(4) 0.031(4)
C11 0.056(5) 0.049(5) 0.030(4) -0.007(3) 0.004(4) 0.008(4)
C6 0.067(6) 0.050(5) 0.058(5) 0.013(4) 0.012(4) 0.040(4)
Na1 0.0331(14) 0.0324(14) 0.0241(13) 0.0091(11) 0.0064(11) 0.0038(11)
Na2 0.0280(13) 0.047(2) 0.0252(13) 0.0116(11) 0.0070(11) 0.0090(11)
O30 0.043(3) 0.055(3) 0.044(3) 0.017(2) 0.017(2) 0.022(3)
C30 0.050(5) 0.041(4) 0.025(4) 0.009(3) 0.009(3) 0.010(4)
N30 0.036(3) 0.048(4) 0.037(3) 0.002(3) 0.012(3) 0.013(3)
C31 0.047(5) 0.079(6) 0.046(5) -0.008(4) 0.010(4) 0.007(4)
C32 0.047(5) 0.059(5) 0.065(5) 0.012(4) 0.033(4) 0.020(4)
O50 0.053(7) 0.081(8) 0.039(6) -0.002(6) 0.015(5) -0.013(6)
O60 0.086(4) 0.038(3) 0.056(4) 0.021(3) 0.027(3) 0.021(3)
N60A 0.101(12) 0.052(10) 0.101(14) 0.051(10) 0.085(11) 0.042(9)
C60A 0.079(11) 0.054(10) 0.103(14) 0.036(10) 0.049(11) 0.018(9)
C62A 0.166(20) 0.077(12) 0.155(19) 0.069(12) 0.118(17) 0.072(12)
C61A 0.104(14) 0.048(9) 0.151(17) -0.008(10) -0.013(12) -0.005(9)
N60B 0.055(16) 0.010(11) 0.053(15) -0.004(9) 0.047(14) -0.016(13)
C62B 0.053(16) 0.040(14) 0.039(14) 0.016(12) 0.019(12) 0.040(12)
O70 0.173(11) 0.124(9) 0.169(11) -0.011(8) 0.018(9) 0.030(8)
C70 0.126(14) 0.140(15) 0.266(25) 0.013(15) 0.031(16) 0.063(12)
N70 0.074(7) 0.339(21) 0.260(18) -0.237(17) 0.099(12) -0.046(11)
O50A 0.043(6) 0.046(6) 0.053(7) 0.018(5) 0.012(5) -0.001(5)

loop_
_atom_site_label
_atom_site_type_symbol
_atom_site_fract_x
_atom_site_fract_y
_atom_site_fract_z
_atom_site_U_iso_or_equiv
_atom_site_thermal_displace_type
_atom_site_occupancy
_atom_site_calc_flag
_atom_site_refinement_flags
_atom_site_disorder_group
Fe1 Fe 0.88659(7) 1.45333(6) 0.40693(5) 0.0180(2) Uani 1 d . .
O13 O 1.0758(3) 1.4616(3) 0.4686(2) 0.0222(9) Uani 1 d . .
O22 O 0.7187(3) 1.4159(3) 0.3256(3) 0.0232(9) Uani 1 d . .
O12 O 0.9466(3) 1.3751(3) 0.3132(2) 0.0213(9) Uani 1 d . .
O2 O 0.8886(4) 1.5885(3) 0.3431(3) 0.0234(9) Uani 1 d . .
O23 O 0.8300(4) 1.3312(3) 0.4667(3) 0.0269(10) Uani 1 d . .
O11 O 1.1050(5) 1.2481(4) 0.1186(3) 0.0432(12) Uani 1 d . .
O21 O 0.4202(4) 1.2454(4) 0.1268(3) 0.0484(13) Uani 1 d . .
C18 C 1.1419(5) 1.4214(4) 0.4156(4) 0.0197(13) Uani 1 d . .
N2 N 0.8596(5) 1.5645(4) 0.1621(3) 0.0307(13) Uani 1 d . .
H2A H 0.8779(5) 1.5345(4) 0.2114(3) 0.037 Uiso 1 calc R .
C14 C 1.1260(5) 1.3267(5) 0.2686(4) 0.0221(13) Uani 1 d . .
C3 C 0.7938(6) 1.6489(5) 0.1555(4) 0.034(2) Uani 1 d . .
O1 O 0.7608(5) 1.6893(4) 0.0835(3) 0.0500(14) Uani 1 d . .
C28 C 0.7258(6) 1.2751(5) 0.4156(4) 0.0257(14) Uani 1 d . .
C24 C 0.5654(5) 1.2617(5) 0.2717(4) 0.0260(14) Uani 1 d . .
N12 N 0.9323(5) 1.2531(4) 0.1639(3) 0.0317(13) Uani 1 d . .
H12A H 0.9016(5) 1.2722(4) 0.2070(3) 0.038 Uiso 1 calc R .
C9 C 0.8108(5) 1.6644(5) 0.3257(4) 0.0245(14) Uani 1 d . .
C19 C 1.0679(5) 1.3730(4) 0.3299(4) 0.0194(13) Uani 1 d . .
C29 C 0.6680(5) 1.3194(5) 0.3353(4) 0.0238(14) Uani 1 d . .
C2 C 0.9007(7) 1.5228(6) 0.0855(4) 0.041(2) Uani 1 d . .
H2B H 0.9629(7) 1.4742(6) 0.1058(4) 0.049 Uiso 1 calc R .
H2C H 0.9383(7) 1.5820(6) 0.0623(4) 0.049 Uiso 1 calc R .
N21 N 0.5838(5) 1.3698(4) 0.1546(3) 0.0331(13) Uani 1 d . .
H21A H 0.6470(5) 1.4033(4) 0.1942(3) 0.040 Uiso 1 calc R .
N1 N 0.7518(5) 1.3624(5) 0.0346(4) 0.0382(14) Uani 1 d . .
C13 C 1.0543(7) 1.2741(5) 0.1772(4) 0.033(2) Uani 1 d . .
C27 C 0.6748(6) 1.1789(5) 0.4356(5) 0.033(2) Uani 1 d . .
H27A H 0.7117(6) 1.1502(5) 0.4887(5) 0.040 Uiso 1 calc R .
C16 C 1.3238(6) 1.3710(5) 0.3786(4) 0.034(2) Uani 1 d . .
H16A H 1.4089(6) 1.3690(5) 0.3949(4) 0.040 Uiso 1 calc R .
C15 C 1.2537(6) 1.3257(5) 0.2950(4) 0.0302(15) Uani 1 d . .
H15A H 1.2922(6) 1.2938(5) 0.2553(4) 0.036 Uiso 1 calc R .
C21 C 0.6184(6) 1.3372(6) 0.0049(4) 0.040(2) Uani 1 d . .
H21B H 0.5986(6) 1.2609(6) 0.0064(4) 0.048 Uiso 1 calc R .
H21C H 0.5874(6) 1.3533(6) -0.0569(4) 0.048 Uiso 1 calc R .
C8 C 0.7792(6) 1.7218(5) 0.3960(4) 0.0312(15) Uani 1 d . .
H8A H 0.8112(6) 1.7050(5) 0.4547(4) 0.037 Uiso 1 calc R .
C4 C 0.7625(6) 1.6943(5) 0.2374(4) 0.034(2) Uani 1 d . .
C17 C 1.2683(5) 1.4202(5) 0.4393(4) 0.0263(14) Uani 1 d . .
H17A H 1.3163(5) 1.4519(5) 0.4954(4) 0.032 Uiso 1 calc R .
C1 C 0.7955(7) 1.4639(6) 0.0106(4) 0.045(2) Uani 1 d . .
H1A H 0.7280(7) 1.5087(6) -0.0034(4) 0.053 Uiso 1 calc R .
H1B H 0.8228(7) 1.4513(6) -0.0430(4) 0.053 Uiso 1 calc R .
C23 C 0.5166(6) 1.2925(5) 0.1799(4) 0.034(2) Uani 1 d . .
C26 C 0.5678(7) 1.1261(6) 0.3753(5) 0.041(2) Uani 1 d . .
H26A H 0.5310(7) 1.0637(6) 0.3898(5) 0.049 Uiso 1 calc R .
C25 C 0.5162(6) 1.1653(5) 0.2948(5) 0.035(2) Uani 1 d . .
H25A H 0.4469(6) 1.1271(5) 0.2545(5) 0.042 Uiso 1 calc R .
C7 C 0.7020(7) 1.8025(6) 0.3806(5) 0.042(2) Uani 1 d . .
H7A H 0.6820(7) 1.8386(6) 0.4285(5) 0.050 Uiso 1 calc R .
C22 C 0.5548(6) 1.3997(6) 0.0632(4) 0.037(2) Uani 1 d . .
H22A H 0.5791(6) 1.4758(6) 0.0649(4) 0.045 Uiso 1 calc R .
H22B H 0.4663(6) 1.3875(6) 0.0362(4) 0.045 Uiso 1 calc R .
C12 C 0.8496(7) 1.1996(6) 0.0802(5) 0.044(2) Uani 1 d . .
H12B H 0.7741(7) 1.1704(6) 0.0914(5) 0.053 Uiso 1 calc R .
H12C H 0.8880(7) 1.1402(6) 0.0590(5) 0.053 Uiso 1 calc R .
C5 C 0.6855(8) 1.7760(6) 0.2250(5) 0.050(2) Uani 1 d . .
H5A H 0.6537(8) 1.7949(6) 0.1670(5) 0.060 Uiso 1 calc R .
C11 C 0.8194(7) 1.2745(6) 0.0093(5) 0.047(2) Uani 1 d . .
H11A H 0.8952(7) 1.3049(6) -0.0009(5) 0.057 Uiso 1 calc R .
H11B H 0.7697(7) 1.2348(6) -0.0466(5) 0.057 Uiso 1 calc R .
C6 C 0.6545(8) 1.8298(6) 0.2943(6) 0.057(2) Uani 1 d . .
H6A H 0.6022(8) 1.8840(6) 0.2835(6) 0.069 Uiso 1 calc R .
Na1 Na 0.9166(2) 1.3190(2) 0.6124(2) 0.0299(6) Uani 1 d . .
Na2 Na 1.2298(2) 1.2148(2) 0.0324(2) 0.0328(6) Uani 1 d . .
O30 O 0.8331(4) 1.3747(4) 0.7207(3) 0.0448(13) Uani 1 d . .
C30 C 0.7478(7) 1.4135(6) 0.7428(5) 0.038(2) Uani 1 d . .
H30A H 0.7685(7) 1.4611(6) 0.7949(5) 0.046 Uiso 1 calc R .
N30 N 0.6297(5) 1.3939(5) 0.6993(4) 0.0396(14) Uani 1 d . .
C31 C 0.5906(8) 1.3272(7) 0.6134(5) 0.059(2) Uani 1 d . .
H31A H 0.5023(8) 1.3211(7) 0.5911(5) 0.088 Uiso 0.50 calc PR .
H31B H 0.6177(8) 1.2571(7) 0.6215(5) 0.088 Uiso 0.50 calc PR .
H31C H 0.6261(8) 1.3595(7) 0.5709(5) 0.088 Uiso 0.50 calc PR .
H31D H 0.6617(8) 1.3040(7) 0.5979(5) 0.088 Uiso 0.50 calc PR .
H31E H 0.5464(8) 1.3681(7) 0.5675(5) 0.088 Uiso 0.50 calc PR .
H31F H 0.5380(8) 1.2656(7) 0.6181(5) 0.088 Uiso 0.50 calc PR .
C32 C 0.5365(7) 1.4465(7) 0.7312(6) 0.053(2) Uani 1 d . .
H32A H 0.4562(7) 1.4226(7) 0.6914(6) 0.079 Uiso 0.50 calc PR .
H32B H 0.5520(7) 1.5230(7) 0.7323(6) 0.079 Uiso 0.50 calc PR .
H32C H 0.5401(7) 1.4285(7) 0.7908(6) 0.079 Uiso 0.50 calc PR .
H32D H 0.5760(7) 1.4934(7) 0.7849(6) 0.079 Uiso 0.50 calc PR .
H32E H 0.4802(7) 1.3931(7) 0.7440(6) 0.079 Uiso 0.50 calc PR .
H32F H 0.4921(7) 1.4876(7) 0.6855(6) 0.079 Uiso 0.50 calc PR .
O50 O 1.0562(10) 1.1175(10) -0.0905(7) 0.059(3) Uani 0.50 d P .
C50 C 0.9681(9) 1.1440(7) -0.1473(6) 0.061(2) Uiso 1 d . .
N50 N 0.8654(13) 1.0828(11) -0.1859(10) 0.039(4) Uiso 0.50 d P .
C51 C 0.8478(13) 1.0084(11) -0.0977(9) 0.037(3) Uiso 0.50 d P .
C52 C 0.7597(18) 1.1212(15) -0.2462(13) 0.051(5) Uiso 0.50 d P .
O60 O 0.9266(6) 1.1379(4) 0.6185(4) 0.057(2) Uani 1 d . .
N60A N 0.9704(17) 0.9644(12) 0.6217(12) 0.069(5) Uani 0.70 d P 1
C60A C 0.9904(15) 1.0713(12) 0.6198(12) 0.072(4) Uani 0.70 d P 1
C62A C 1.0657(20) 0.8950(14) 0.6285(15) 0.112(8) Uani 0.70 d P 1
H62A H 1.0327(20) 0.8224(14) 0.6292(15) 0.168 Uiso 0.25 calc PR 1
H62B H 1.1303(20) 0.9165(14) 0.6832(15) 0.168 Uiso 0.25 calc PR 1
H62C H 1.0984(20) 0.8994(14) 0.5779(15) 0.168 Uiso 0.25 calc PR 1
H62D H 1.1415(20) 0.9365(14) 0.6310(15) 0.168 Uiso 0.25 calc PR 1
H62E H 1.0440(20) 0.8424(14) 0.5770(15) 0.168 Uiso 0.25 calc PR 1
H62F H 1.0759(20) 0.8595(14) 0.6823(15) 0.168 Uiso 0.25 calc PR 1
C61A C 0.8503(17) 0.9168(12) 0.6224(14) 0.113(7) Uani 0.70 d P 1
H61A H 0.8518(17) 0.8406(12) 0.6241(14) 0.169 Uiso 0.25 calc PR 1
H61B H 0.7896(17) 0.9309(12) 0.5689(14) 0.169 Uiso 0.25 calc PR 1
H61C H 0.8299(17) 0.9472(12) 0.6745(14) 0.169 Uiso 0.25 calc PR 1
H61D H 0.7957(17) 0.9719(12) 0.6209(14) 0.169 Uiso 0.25 calc PR 1
H61E H 0.8579(17) 0.8815(12) 0.6761(14) 0.169 Uiso 0.25 calc PR 1
H61F H 0.8176(17) 0.8653(12) 0.5705(14) 0.169 Uiso 0.25 calc PR 1
N60B N 1.0446(25) 0.9877(19) 0.6504(19) 0.035(7) Uani 0.30 d P 2
C60B C 1.0316(19) 1.0943(17) 0.6689(13) 0.014(5) Uiso 0.30 d P 2
C62B C 1.1456(24) 0.9398(20) 0.7103(17) 0.040(6) Uani 0.30 d P 2
C61B C 0.9542(36) 0.9143(32) 0.5738(25) 0.063(10) Uiso 0.30 d P 2
O70 O 1.2679(12) 1.0554(9) -0.0098(8) 0.162(4) Uani 1 d . .
C70 C 1.3749(18) 1.0190(15) 0.0373(16) 0.180(9) Uani 1 d . .
C51A C 0.8590(15) 0.9692(13) -0.1773(11) 0.050(4) Uiso 0.50 d P .
N70 N 1.4456(10) 1.0106(15) -0.0199(12) 0.232(11) Uani 1 d . .
C52A C 0.7378(17) 1.1117(15) -0.2193(13) 0.048(5) Uiso 0.50 d P .
C71 C 1.4365(16) 0.9927(14) -0.1022(12) 0.140(6) Uiso 1 d . .
N50A N 0.8529(13) 1.0791(11) -0.1569(10) 0.042(4) Uiso 0.50 d P .
O50A O 0.7508(9) 0.9664(8) -0.0909(7) 0.047(3) Uani 0.50 d P .

loop_
_atom_type_symbol
_atom_type_description
_atom_type_scat_dispersion_real
_atom_type_scat_dispersion_imag
_atom_type_scat_source
C C 0.0033 0.0016 'International Tables Vol C Tables 4.2.6.8 and 6.1.1.4'
H H 0.0000 0.0000 'International Tables Vol C Tables 4.2.6.8 and 6.1.1.4'
N N 0.0061 0.0033 'International Tables Vol C Tables 4.2.6.8 and 6.1.1.4'
O O 0.0106 0.0060 'International Tables Vol C Tables 4.2.6.8 and 6.1.1.4'
Na Na 0.0362 0.0249 'International Tables Vol C Tables 4.2.6.8 and 6.1.1.4'
Fe Fe 0.3463 0.8444 'International Tables Vol C Tables 4.2.6.8 and 6.1.1.4'

loop_
_geom_angle_atom_site_label_1
_geom_angle_atom_site_label_2
_geom_angle_atom_site_label_3
_geom_angle
_geom_angle_site_symmetry_1
_geom_angle_site_symmetry_3
_geom_angle_publ_flag
O22 Fe1 O12 86.9(2) . . ?
O22 Fe1 O23 80.3(2) . . ?
O12 Fe1 O23 101.3(2) . . ?
O22 Fe1 O2 86.0(2) . . ?
O12 Fe1 O2 89.8(2) . . ?
O23 Fe1 O2 161.8(2) . . ?
O22 Fe1 O13 123.8(2) . 2_786 ?
O12 Fe1 O13 149.3(2) . 2_786 ?
O23 Fe1 O13 84.9(2) . 2_786 ?
O2 Fe1 O13 93.0(2) . 2_786 ?
O22 Fe1 O13 164.3(2) . . ?
O12 Fe1 O13 77.77(15) . . ?
O23 Fe1 O13 99.1(2) . . ?
O2 Fe1 O13 97.4(2) . . ?
O13 Fe1 O13 71.5(2) 2_786 . ?
O22 Fe1 Na1 122.93(12) . 2_786 ?
O12 Fe1 Na1 86.66(12) . 2_786 ?
O23 Fe1 Na1 156.17(12) . 2_786 ?
O2 Fe1 Na1 37.36(12) . 2_786 ?
O13 Fe1 Na1 77.41(12) 2_786 2_786 ?
O13 Fe1 Na1 60.33(12) . 2_786 ?
C18 O13 Fe1 136.4(3) . 2_786 ?
C18 O13 Fe1 114.6(3) . . ?
Fe1 O13 Fe1 108.5(2) 2_786 . ?
C29 O22 Fe1 113.3(3) . . ?
C19 O12 Fe1 117.0(3) . . ?
C9 O2 Fe1 132.8(4) . . ?
C9 O2 Na1 105.1(3) . 2_786 ?
Fe1 O2 Na1 110.4(2) . 2_786 ?
C28 O23 Fe1 112.9(3) . . ?
C28 O23 Na1 125.8(4) . . ?
Fe1 O23 Na1 120.1(2) . . ?
C13 O11 Na2 169.0(5) . . ?
C23 O21 Na2 161.5(5) . 1_455 ?
O13 C18 C17 126.0(5) . . ?
O13 C18 C19 113.5(5) . . ?
C17 C18 C19 120.5(5) . . ?
C3 N2 C2 120.2(5) . . ?
C15 C14 C19 119.1(5) . . ?
C15 C14 C13 118.7(5) . . ?
C19 C14 C13 122.2(5) . . ?
O1 C3 N2 120.8(6) . . ?
O1 C3 C4 120.8(6) . . ?
N2 C3 C4 118.4(5) . . ?
C3 O1 Na2 160.1(5) . 2_785 ?
O23 C28 C27 124.8(6) . . ?
O23 C28 C29 115.1(5) . . ?
C27 C28 C29 120.0(6) . . ?
C25 C24 C29 117.8(6) . . ?
C25 C24 C23 119.2(6) . . ?
C29 C24 C23 122.6(6) . . ?
C13 N12 C12 123.2(6) . . ?
O2 C9 C8 120.4(5) . . ?
O2 C9 C4 122.1(5) . . ?
C8 C9 C4 117.4(5) . . ?
O2 C9 Na1 49.0(3) . 2_786 ?
C8 C9 Na1 103.5(4) . 2_786 ?
C4 C9 Na1 114.0(4) . 2_786 ?
O12 C19 C14 124.3(5) . . ?
O12 C19 C18 116.7(5) . . ?
C14 C19 C18 119.1(5) . . ?
O22 C29 C24 124.5(5) . . ?
O22 C29 C28 115.4(5) . . ?
C24 C29 C28 120.1(6) . . ?
N2 C2 C1 112.1(6) . . ?
C23 N21 C22 122.8(5) . . ?
C1 N1 C21 114.7(6) . . ?
C1 N1 C11 111.3(6) . . ?
C21 N1 C11 113.3(6) . . ?
O11 C13 N12 121.9(6) . . ?
O11 C13 C14 122.1(6) . . ?
N12 C13 C14 115.9(5) . . ?
C28 C27 C26 119.4(6) . . ?
C15 C16 C17 120.5(6) . . ?
C16 C15 C14 121.2(6) . . ?
N1 C21 C22 112.2(5) . . ?
C7 C8 C9 121.8(6) . . ?
C5 C4 C9 118.9(6) . . ?
C5 C4 C3 115.9(6) . . ?
C9 C4 C3 125.1(6) . . ?
C18 C17 C16 119.6(6) . . ?
N1 C1 C2 112.2(6) . . ?
O21 C23 N21 121.4(6) . . ?
O21 C23 C24 121.6(6) . . ?
N21 C23 C24 116.8(5) . . ?
C25 C26 C27 120.6(6) . . ?
C26 C25 C24 121.7(6) . . ?
C8 C7 C6 120.3(7) . . ?
N21 C22 C21 112.7(5) . . ?
N12 C12 C11 111.7(6) . . ?
C6 C5 C4 122.8(7) . . ?
N1 C11 C12 112.0(6) . . ?
C5 C6 C7 118.8(7) . . ?
O23 Na1 O30 123.3(2) . . ?
O23 Na1 O60 103.0(2) . . ?
O30 Na1 O60 106.3(2) . . ?
O23 Na1 O2 109.7(2) . 2_786 ?
O30 Na1 O2 103.2(2) . 2_786 ?
O60 Na1 O2 111.2(2) . 2_786 ?
O23 Na1 C9 117.0(2) . 2_786 ?
O30 Na1 C9 112.8(2) . 2_786 ?
O60 Na1 C9 85.3(2) . 2_786 ?
O2 Na1 C9 25.92(15) 2_786 2_786 ?
O23 Na1 Fe1 83.34(12) . 2_786 ?
O30 Na1 Fe1 104.5(2) . 2_786 ?
O60 Na1 Fe1 137.4(2) . 2_786 ?
O2 Na1 Fe1 32.19(10) 2_786 2_786 ?
C9 Na1 Fe1 55.74(12) 2_786 2_786 ?
O70 Na2 O11 124.3(4) . . ?
O70 Na2 O21 90.2(4) . 1_655 ?
O11 Na2 O21 104.7(2) . 1_655 ?
O70 Na2 O1 104.1(4) . 2_785 ?
O11 Na2 O1 122.6(2) . 2_785 ?
O21 Na2 O1 103.8(2) 1_655 2_785 ?
O70 Na2 O50 67.2(4) . . ?
O11 Na2 O50 91.8(3) . . ?
O21 Na2 O50 157.1(3) 1_655 . ?
O1 Na2 O50 79.4(3) 2_785 . ?
O70 Na2 O50A 41.1(4) . 2_775 ?
O11 Na2 O50A 88.2(3) . 2_775 ?
O21 Na2 O50A 80.7(3) 1_655 2_775 ?
O1 Na2 O50A 145.1(3) 2_785 2_775 ?
O50 Na2 O50A 84.1(4) . 2_775 ?
O70 Na2 C70 23.3(5) . . ?
O11 Na2 C70 124.7(5) . . ?
O21 Na2 C70 67.2(4) 1_655 . ?
O1 Na2 C70 112.1(5) 2_785 . ?
O50 Na2 C70 90.4(5) . . ?
O50A Na2 C70 37.2(5) 2_775 . ?
C30 O30 Na1 149.3(5) . . ?
O30 C30 N30 126.0(7) . . ?
C30 N30 C31 120.3(6) . . ?
C30 N30 C32 121.1(6) . . ?
C31 N30 C32 118.4(6) . . ?
C50 O50 Na2 135.2(9) . . ?
O50 C50 N50 125.1(11) . . ?
O50 C50 N50A 114.1(10) . . ?
N50 C50 N50A 20.5(8) . . ?
N50A N50 C50 95.4(29) . . ?
N50A N50 C51A 75.4(28) . . ?
C50 N50 C51A 119.9(12) . . ?
N50A N50 C52 104.3(30) . . ?
C50 N50 C52 122.9(14) . . ?
C51A N50 C52 116.7(14) . . ?
N50A N50 C52A 82.7(28) . . ?
C50 N50 C52A 130.1(13) . . ?
C51A N50 C52A 107.9(13) . . ?
C52 N50 C52A 21.9(9) . . ?
N50A N50 C51 28.6(25) . . ?
C50 N50 C51 102.0(11) . . ?
C51A N50 C51 48.0(9) . . ?
C52 N50 C51 120.5(13) . . ?
C52A N50 C51 99.3(12) . . ?
O50A C51 C51A 106.8(14) . . ?
O50A C51 N50A 122.6(14) . . ?
C51A C51 N50A 63.3(11) . . ?
O50A C51 N50 125.7(12) . . ?
C51A C51 N50 53.3(9) . . ?
N50A C51 N50 10.5(9) . . ?
C52A C52 N50 82.6(33) . . ?
C52A C52 N50A 65.4(31) . . ?
N50 C52 N50A 17.5(8) . . ?
C60A O60 Na1 143.5(9) . . ?
C60B O60 Na1 122.8(9) . . ?
C60A N60A C62A 122.5(18) . . ?
C60A N60A C61A 120.0(13) . . ?
C62A N60A C61A 117.4(15) . . ?
O60 C60A N60A 131.3(15) . . ?
C60B N60B C62B 118.7(23) . . ?
C60B N60B C61B 123.3(30) . . ?
C62B N60B C61B 117.9(25) . . ?
N60B C60B O60 119.1(19) . . ?
C70 O70 O50A 74.1(13) . 2_775 ?
C70 O70 Na2 117.8(11) . . ?
O50A O70 Na2 80.8(6) 2_775 . ?
N70 C70 O70 106.2(20) . . ?
N70 C70 O50A 166.4(18) . 2_775 ?
O70 C70 O50A 60.6(10) . 2_775 ?
N70 C70 Na2 117.1(15) . . ?
O70 C70 Na2 38.9(7) . . ?
O50A C70 Na2 55.4(5) 2_775 . ?
C51 C51A N50A 58.4(11) . . ?
C51 C51A N50 78.7(12) . . ?
N50A C51A N50 20.7(8) . . ?
C71 N70 N70 104.6(12) . 2_875 ?
C71 N70 C70 141.0(16) . . ?
N70 N70 C70 111.9(24) 2_875 . ?
C52 C52A N50 75.5(32) . . ?
C52 C52A N50A 95.0(34) . . ?
N50 C52A N50A 19.7(7) . . ?
N50 N50A C51 140.9(32) . . ?
N50 N50A C51A 83.9(28) . . ?
C51 N50A C51A 58.3(10) . . ?
N50 N50A C50 64.0(26) . . ?
C51 N50A C50 119.2(13) . . ?
C51A N50A C50 113.2(12) . . ?
N50 N50A C52A 77.6(28) . . ?
C51 N50A C52A 121.4(14) . . ?
C51A N50A C52A 108.7(13) . . ?
C50 N50A C52A 117.9(13) . . ?
N50 N50A C52 58.2(26) . . ?
C51 N50A C52 138.2(14) . . ?
C51A N50A C52 107.1(13) . . ?
C50 N50A C52 102.6(12) . . ?
C52A N50A C52 19.7(9) . . ?
C51 O50A O70 121.2(11) . 2_775 ?
C51 O50A C70 144.8(12) . 2_775 ?
O70 O50A C70 45.3(7) 2_775 2_775 ?
C51 O50A Na2 113.0(9) . 2_775 ?
O70 O50A Na2 58.2(5) 2_775 2_775 ?
C70 O50A Na2 87.3(7) 2_775 2_775 ?

loop_
_geom_bond_atom_site_label_1
_geom_bond_atom_site_label_2
_geom_bond_distance
_geom_bond_site_symmetry_2
_geom_bond_publ_flag
Fe1 O22 1.973(4) . ?
Fe1 O12 1.989(4) . ?
Fe1 O23 2.005(4) . ?
Fe1 O2 2.031(4) . ?
Fe1 O13 2.052(4) 2_786 ?
Fe1 O13 2.086(4) . ?
Fe1 Na1 3.572(3) 2_786 ?
O13 C18 1.349(7) . ?
O13 Fe1 2.052(4) 2_786 ?
O22 C29 1.338(7) . ?
O12 C19 1.330(7) . ?
O2 C9 1.340(7) . ?
O2 Na1 2.313(5) 2_786 ?
O23 C28 1.339(7) . ?
O23 Na1 2.228(5) . ?
O11 C13 1.237(7) . ?
O11 Na2 2.235(5) . ?
O21 C23 1.247(8) . ?
O21 Na2 2.237(5) 1_455 ?
C18 C17 1.380(8) . ?
C18 C19 1.423(8) . ?
N2 C3 1.335(8) . ?
N2 C2 1.464(8) . ?
C14 C15 1.394(8) . ?
C14 C19 1.410(8) . ?
C14 C13 1.499(9) . ?
C3 O1 1.239(8) . ?
C3 C4 1.491(9) . ?
O1 Na2 2.264(5) 2_785 ?
C28 C27 1.392(9) . ?
C28 C29 1.416(9) . ?
C24 C25 1.407(9) . ?
C24 C29 1.408(8) . ?
C24 C23 1.474(9) . ?
N12 C13 1.343(9) . ?
N12 C12 1.455(8) . ?
C9 C8 1.401(9) . ?
C9 C4 1.421(9) . ?
C9 Na1 2.960(6) 2_786 ?
C2 C1 1.514(10) . ?
N21 C23 1.337(9) . ?
N21 C22 1.452(8) . ?
N1 C1 1.444(9) . ?
N1 C21 1.457(9) . ?
N1 C11 1.477(9) . ?
C27 C26 1.395(10) . ?
C16 C15 1.375(9) . ?
C16 C17 1.398(9) . ?
C21 C22 1.511(10) . ?
C8 C7 1.381(9) . ?
C4 C5 1.387(9) . ?
C26 C25 1.373(10) . ?
C7 C6 1.381(10) . ?
C12 C11 1.490(10) . ?
C5 C6 1.366(11) . ?
Na1 O30 2.234(5) . ?
Na1 O60 2.292(6) . ?
Na1 O2 2.313(5) 2_786 ?
Na1 C9 2.960(6) 2_786 ?
Na1 Fe1 3.572(3) 2_786 ?
Na2 O70 2.166(11) . ?
Na2 O21 2.237(5) 1_655 ?
Na2 O1 2.264(5) 2_785 ?
Na2 O50 2.494(11) . ?
Na2 O50A 2.516(10) 2_775 ?
Na2 C70 3.05(2) . ?
O30 C30 1.231(8) . ?
C30 N30 1.317(9) . ?
N30 C31 1.455(9) . ?
N30 C32 1.462(9) . ?
O50 C50 1.224(13) . ?
C50 N50 1.31(2) . ?
C50 N50A 1.45(2) . ?
N50 N50A 0.51(2) . ?
N50 C51A 1.44(2) . ?
N50 C52 1.44(2) . ?
N50 C52A 1.48(2) . ?
N50 C51 1.76(2) . ?
C51 O50A 1.22(2) . ?
C51 C51A 1.33(2) . ?
C51 N50A 1.34(2) . ?
C52 C52A 0.56(2) . ?
C52 N50A 1.65(2) . ?
O60 C60A 1.143(15) . ?
O60 C60B 1.41(2) . ?
N60A C60A 1.35(2) . ?
N60A C62A 1.42(2) . ?
N60A C61A 1.45(2) . ?
N60B C60B 1.37(3) . ?
N60B C62B 1.46(4) . ?
N60B C61B 1.53(4) . ?
O70 C70 1.37(2) . ?
O70 O50A 1.67(2) 2_775 ?
C70 N70 1.35(2) . ?
C70 O50A 1.85(2) 2_775 ?
C51A N50A 1.40(2) . ?
N70 C71 1.25(2) . ?
N70 N70 1.28(3) 2_875 ?
C52A N50A 1.50(2) . ?
O50A O70 1.67(2) 2_775 ?
O50A C70 1.85(2) 2_775 ?
O50A Na2 2.516(10) 2_775 ?
